data_2208555
loop_
_publ_author_name
'Xiao-Yang Qiu'

_publ_section_title
;
 Dibromo{2-[3-(methylamino)propyliminomethyl]phenolato}zinc(II)
;
_journal_coeditor_code CI2021
_journal_issue 4
_journal_name_full 'Acta Crystallographica Section E'
_journal_page_first m717
_journal_page_last m718
_journal_paper_doi 10.1107/S1600536806007562
_journal_volume 62
_journal_year 2006
_chemical_formula_iupac '[Zn Br2 (C11 H16 N2 O)]'
_chemical_formula_moiety 'C11 H16 Br2 N2 O Zn'
_chemical_formula_sum 'C11 H16 Br2 N2 O Zn'
_chemical_formula_weight 417.45
_chemical_name_systematic
;
Dibromo{2-[3-(methylamino)propyliminomethyl]phenolato}zinc(II)
;
_space_group_IT_number 61
_symmetry_cell_setting orthorhombic
_symmetry_space_group_name_Hall '-P 2ac 2ab'
_symmetry_space_group_name_H-M 'P b c a'
_atom_sites_solution_hydrogens geom
_atom_sites_solution_primary direct
_atom_sites_solution_secondary difmap
_audit_creation_method SHELXL-97
_cell_angle_alpha 90.00
_cell_angle_beta 90.00
_cell_angle_gamma 90.00
_cell_formula_units_Z 8
_cell_length_a 11.757(2)
_cell_length_b 14.363(2)
_cell_length_c 17.535(2)
_cell_measurement_reflns_used 2896
_cell_measurement_temperature 298(2)
_cell_measurement_theta_max 24.6
_cell_measurement_theta_min 2.3
_cell_volume 2961.1(7)
_computing_cell_refinement 'SAINT (Bruker, 1998)'
_computing_data_collection 'SMART (Bruker, 1998)'
_computing_data_reduction SAINT
_computing_molecular_graphics 'SHELXTL (Sheldrick, 1997b)'
_computing_publication_material SHELXTL
_computing_structure_refinement 'SHELXL97 (Sheldrick, 1997a)'
_computing_structure_solution 'SHELXS97 (Sheldrick, 1997a)'
_diffrn_ambient_temperature 298(2)
_diffrn_measured_fraction_theta_full 0.997
_diffrn_measured_fraction_theta_max 0.997
_diffrn_measurement_device_type 'Bruker SMART CCD area-detector'
_diffrn_measurement_method \w
_diffrn_radiation_monochromator graphite
_diffrn_radiation_source 'fine-focus sealed tube'
_diffrn_radiation_type MoK\a
_diffrn_radiation_wavelength 0.71073
_diffrn_reflns_av_R_equivalents 0.0929
_diffrn_reflns_av_sigmaI/netI 0.0672
_diffrn_reflns_limit_h_max 15
_diffrn_reflns_limit_h_min -15
_diffrn_reflns_limit_k_max 18
_diffrn_reflns_limit_k_min -18
_diffrn_reflns_limit_l_max 22
_diffrn_reflns_limit_l_min -22
_diffrn_reflns_number 23813
_diffrn_reflns_theta_full 27.50
_diffrn_reflns_theta_max 27.50
_diffrn_reflns_theta_min 2.32
_diffrn_standards_number 0
_exptl_absorpt_coefficient_mu 7.043
_exptl_absorpt_correction_T_max 0.262
_exptl_absorpt_correction_T_min 0.231
_exptl_absorpt_correction_type multi-scan
_exptl_absorpt_process_details '(SADABS; Sheldrick, 1996)'
_exptl_crystal_colour colourless
_exptl_crystal_density_diffrn 1.873
_exptl_crystal_density_method 'not measured'
_exptl_crystal_description Block
_exptl_crystal_F_000 1632
_exptl_crystal_size_max 0.22
_exptl_crystal_size_mid 0.20
_exptl_crystal_size_min 0.19
_refine_diff_density_max 0.940
_refine_diff_density_min -0.535
_refine_ls_extinction_method none
_refine_ls_goodness_of_fit_ref 1.012
_refine_ls_hydrogen_treatment constr
_refine_ls_matrix_type full
_refine_ls_number_parameters 155
_refine_ls_number_reflns 3401
_refine_ls_number_restraints 0
_refine_ls_restrained_S_all 1.012
_refine_ls_R_factor_all 0.0968
_refine_ls_R_factor_gt 0.0459
_refine_ls_shift/su_max 0.001
_refine_ls_shift/su_mean 0.000
_refine_ls_structure_factor_coef Fsqd
_refine_ls_weighting_details 'calc w=1/[\s^2^(Fo^2^)+(0.0455P)^2^+2.7431P] where P=(Fo^2^+2Fc^2^)/3'
_refine_ls_weighting_scheme calc
_refine_ls_wR_factor_gt 0.0976
_refine_ls_wR_factor_ref 0.1190
_reflns_number_gt 2064
_reflns_number_total 3401
_reflns_threshold_expression I>2\s(I)
_cod_data_source_file ci2021.cif
_cod_data_source_block I
_cod_depositor_comments
;
The following automatic conversions were performed:
'_symmetry_cell_setting' value 'Orthorhombic' changed to 'orthorhombic'
according to '/home/saulius/struct/CIF-dictionaries/cif_core.dic'
dictionary named 'cif_core.dic' version 2.4.1 from 2010-06-29.

Automatic conversion script
Id: cif_fix_enum 1527 2010-12-29 10:47:43Z saulius 

The following automatic conversions were performed:

'_symmetry_cell_setting' value 'Orthorhombic' changed to
'orthorhombic' according to
/home/saulius/struct/CIF-dictionaries/cif_core.dic dictionary named
'cif_core.dic' version 2.4.1 from 2010-06-29.

Automatic conversion script
Id: cif_fix_values 1715 2011-07-08 13:25:40Z adriana 
;
_cod_database_code 2208555
_cod_database_fobs_code 2208555

loop_
_symmetry_equiv_pos_as_xyz
'x, y, z'
'-x+1/2, -y, z+1/2'
'-x, y+1/2, -z+1/2'
'x+1/2, -y+1/2, -z'
'-x, -y, -z'
'x-1/2, y, -z-1/2'
'x, -y-1/2, z-1/2'
'-x-1/2, y-1/2, z'

loop_
_atom_site_type_symbol
_atom_site_label
_atom_site_fract_x
_atom_site_fract_y
_atom_site_fract_z
_atom_site_U_iso_or_equiv
_atom_site_adp_type
_atom_site_calc_flag
_atom_site_refinement_flags
_atom_site_occupancy
Zn Zn1 1.07563(5) 0.56013(4) 0.82474(4) 0.0439(2) Uani d . 1
Br Br1 1.22359(6) 0.47772(4) 0.89007(4) 0.0589(2) Uani d . 1
Br Br2 1.09226(6) 0.55283(5) 0.69136(4) 0.0617(2) Uani d . 1
O O1 1.0696(3) 0.6900(2) 0.8560(2) 0.0474(10) Uani d . 1
N N1 0.9310(4) 0.5219(3) 0.8754(3) 0.0447(11) Uani d . 1
N N2 0.7555(4) 0.2815(3) 0.7142(3) 0.0436(11) Uani d . 1
H H2A 0.8170 0.2552 0.6925 0.052 Uiso calc R 1
H H2B 0.7370 0.3320 0.6865 0.052 Uiso calc R 1
C C1 0.8966(4) 0.6766(3) 0.9290(3) 0.0413(13) Uani d . 1
C C2 0.9923(5) 0.7260(3) 0.9016(3) 0.0433(13) Uani d . 1
C C3 1.0016(5) 0.8200(4) 0.9236(4) 0.0527(15) Uani d . 1
H H3 1.0631 0.8549 0.9062 0.063 Uiso calc R 1
C C4 0.9229(5) 0.8613(4) 0.9697(4) 0.0594(17) Uani d . 1
H H4 0.9327 0.9234 0.9834 0.071 Uiso calc R 1
C C5 0.8294(6) 0.8138(5) 0.9965(4) 0.0653(18) Uani d . 1
H H5 0.7762 0.8428 1.0278 0.078 Uiso calc R 1
C C6 0.8173(5) 0.7225(4) 0.9757(3) 0.0556(16) Uani d . 1
H H6 0.7543 0.6897 0.9930 0.067 Uiso calc R 1
C C7 0.8727(5) 0.5797(4) 0.9144(3) 0.0468(14) Uani d . 1
H H7 0.8064 0.5565 0.9361 0.056 Uiso calc R 1
C C8 0.8903(6) 0.4241(4) 0.8731(4) 0.0563(16) Uani d . 1
H H8A 0.8224 0.4182 0.9042 0.068 Uiso calc R 1
H H8B 0.9481 0.3836 0.8944 0.068 Uiso calc R 1
C C9 0.8640(5) 0.3939(4) 0.7936(3) 0.0481(14) Uani d . 1
H H9A 0.9341 0.3778 0.7676 0.058 Uiso calc R 1
H H9B 0.8289 0.4450 0.7661 0.058 Uiso calc R 1
C C10 0.7854(5) 0.3114(4) 0.7928(3) 0.0509(15) Uani d . 1
H H10A 0.8214 0.2600 0.8193 0.061 Uiso calc R 1
H H10B 0.7162 0.3271 0.8201 0.061 Uiso calc R 1
C C11 0.6595(5) 0.2143(4) 0.7116(4) 0.0574(16) Uani d . 1
H H11A 0.6777 0.1609 0.7423 0.086 Uiso calc R 1
H H11B 0.6469 0.1951 0.6599 0.086 Uiso calc R 1
H H11C 0.5920 0.2434 0.7311 0.086 Uiso calc R 1

loop_
_atom_site_aniso_label
_atom_site_aniso_U_11
_atom_site_aniso_U_22
_atom_site_aniso_U_33
_atom_site_aniso_U_12
_atom_site_aniso_U_13
_atom_site_aniso_U_23
Zn1 0.0501(4) 0.0310(3) 0.0506(4) -0.0009(3) 0.0070(3) -0.0030(3)
Br1 0.0797(5) 0.0439(3) 0.0531(4) 0.0138(3) -0.0094(3) -0.0030(3)
Br2 0.0695(5) 0.0690(4) 0.0467(4) 0.0002(3) 0.0045(3) -0.0041(3)
O1 0.046(2) 0.0298(19) 0.066(3) -0.0008(16) 0.017(2) -0.0075(18)
N1 0.056(3) 0.036(2) 0.042(3) -0.009(2) 0.007(2) -0.003(2)
N2 0.050(3) 0.031(2) 0.051(3) -0.0014(19) 0.008(2) 0.000(2)
C1 0.052(3) 0.036(3) 0.036(3) 0.003(2) 0.001(3) 0.004(2)
C2 0.055(4) 0.034(3) 0.040(3) 0.006(2) -0.004(3) -0.005(2)
C3 0.058(4) 0.039(3) 0.062(4) 0.000(3) 0.001(3) -0.004(3)
C4 0.078(4) 0.040(3) 0.060(4) 0.013(3) -0.004(4) -0.011(3)
C5 0.089(5) 0.062(4) 0.045(4) 0.025(4) 0.007(4) -0.002(3)
C6 0.064(4) 0.058(4) 0.045(4) 0.011(3) 0.015(3) 0.008(3)
C7 0.048(3) 0.048(3) 0.044(4) -0.006(3) 0.004(3) 0.003(3)
C8 0.077(4) 0.038(3) 0.054(4) -0.013(3) 0.005(3) -0.001(3)
C9 0.057(4) 0.036(3) 0.051(4) -0.004(3) 0.013(3) 0.003(3)
C10 0.063(4) 0.041(3) 0.049(4) -0.007(3) 0.008(3) -0.001(3)
C11 0.053(4) 0.056(4) 0.064(4) -0.014(3) 0.009(3) -0.009(3)

loop_
_atom_type_symbol
_atom_type_description
_atom_type_scat_dispersion_real
_atom_type_scat_dispersion_imag
_atom_type_scat_source
C C 0.0033 0.0016 'International Tables Vol C Tables 4.2.6.8 and 6.1.1.4'
H H 0.0000 0.0000 'International Tables Vol C Tables 4.2.6.8 and 6.1.1.4'
N N 0.0061 0.0033 'International Tables Vol C Tables 4.2.6.8 and 6.1.1.4'
O O 0.0106 0.0060 'International Tables Vol C Tables 4.2.6.8 and 6.1.1.4'
Zn Zn 0.2839 1.4301 'International Tables Vol C Tables 4.2.6.8 and 6.1.1.4'
Br Br -0.2901 2.4595 'International Tables Vol C Tables 4.2.6.8 and 6.1.1.4'

loop_
_geom_angle_atom_site_label_1
_geom_angle_atom_site_label_2
_geom_angle_atom_site_label_3
_geom_angle
_geom_angle_publ_flag
O1 Zn1 N1 96.15(16) y
O1 Zn1 Br2 109.04(12) y
N1 Zn1 Br2 120.13(14) y
O1 Zn1 Br1 111.44(12) y
N1 Zn1 Br1 105.66(14) y
Br2 Zn1 Br1 113.18(3) y
C2 O1 Zn1 124.9(3) ?
C7 N1 C8 117.3(5) ?
C7 N1 Zn1 121.2(4) ?
C8 N1 Zn1 121.5(4) ?
C10 N2 C11 113.3(5) ?
C10 N2 H2A 108.9 ?
C11 N2 H2A 108.9 ?
C10 N2 H2B 108.9 ?
C11 N2 H2B 108.9 ?
H2A N2 H2B 107.7 ?
C6 C1 C2 119.3(5) ?
C6 C1 C7 115.3(5) ?
C2 C1 C7 125.3(5) ?
O1 C2 C3 119.2(5) ?
O1 C2 C1 124.0(4) ?
C3 C2 C1 116.8(5) ?
C4 C3 C2 121.7(6) ?
C4 C3 H3 119.1 ?
C2 C3 H3 119.1 ?
C3 C4 C5 121.9(6) ?
C3 C4 H4 119.1 ?
C5 C4 H4 119.1 ?
C6 C5 C4 117.8(6) ?
C6 C5 H5 121.1 ?
C4 C5 H5 121.1 ?
C5 C6 C1 122.5(6) ?
C5 C6 H6 118.8 ?
C1 C6 H6 118.8 ?
N1 C7 C1 128.2(5) ?
N1 C7 H7 115.9 ?
C1 C7 H7 115.9 ?
N1 C8 C9 111.6(5) ?
N1 C8 H8A 109.3 ?
C9 C8 H8A 109.3 ?
N1 C8 H8B 109.3 ?
C9 C8 H8B 109.3 ?
H8A C8 H8B 108.0 ?
C8 C9 C10 111.4(5) ?
C8 C9 H9A 109.3 ?
C10 C9 H9A 109.3 ?
C8 C9 H9B 109.3 ?
C10 C9 H9B 109.3 ?
H9A C9 H9B 108.0 ?
N2 C10 C9 112.4(5) ?
N2 C10 H10A 109.1 ?
C9 C10 H10A 109.1 ?
N2 C10 H10B 109.1 ?
C9 C10 H10B 109.1 ?
H10A C10 H10B 107.8 ?
N2 C11 H11A 109.5 ?
N2 C11 H11B 109.5 ?
H11A C11 H11B 109.5 ?
N2 C11 H11C 109.5 ?
H11A C11 H11C 109.5 ?
H11B C11 H11C 109.5 ?

loop_
_geom_bond_atom_site_label_1
_geom_bond_atom_site_label_2
_geom_bond_distance
_geom_bond_publ_flag
Zn1 O1 1.946(3) y
Zn1 N1 1.996(4) y
Zn1 Br2 2.3492(10) y
Zn1 Br1 2.3957(9) y
O1 C2 1.317(6) ?
N1 C7 1.275(7) ?
N1 C8 1.486(6) ?
N2 C10 1.485(7) ?
N2 C11 1.486(6) ?
N2 H2A 0.90 ?
N2 H2B 0.90 ?
C1 C6 1.405(7) ?
C1 C2 1.415(8) ?
C1 C7 1.442(7) ?
C2 C3 1.409(7) ?
C3 C4 1.364(8) ?
C3 H3 0.93 ?
C4 C5 1.377(9) ?
C4 H4 0.93 ?
C5 C6 1.368(9) ?
C5 H5 0.93 ?
C6 H6 0.93 ?
C7 H7 0.93 ?
C8 C9 1.493(8) ?
C8 H8A 0.97 ?
C8 H8B 0.97 ?
C9 C10 1.502(7) ?
C9 H9A 0.97 ?
C9 H9B 0.97 ?
C10 H10A 0.97 ?
C10 H10B 0.97 ?
C11 H11A 0.96 ?
C11 H11B 0.96 ?
C11 H11C 0.96 ?

loop_
_geom_hbond_atom_site_label_D
_geom_hbond_atom_site_label_H
_geom_hbond_atom_site_label_A
_geom_hbond_site_symmetry_A
_geom_hbond_distance_DH
_geom_hbond_distance_HA
_geom_hbond_distance_DA
_geom_hbond_angle_DHA
N2 H2A O1 3_746 0.90 1.84 2.733(5) 173
N2 H2B Br1 6_557 0.90 2.49 3.381(4) 170
